data_2233647
loop_
_publ_author_name
'Ha, Kwang'

_publ_section_title
;
 A second monoclinic polymorph of (pyridine-2-carboxaldehyde
 oximato-\k^2^<i>N</i>,<i>N</i>')(pyridine-2-carboxaldehyde
 oxime-\k^2^<i>N</i>,<i>N</i>')palladium(II) chloride
;
_journal_coeditor_code TK5047
_journal_issue 2
_journal_name_full 'Acta Crystallographica Section E'
_journal_page_first m176
_journal_page_last m177
_journal_paper_doi 10.1107/S1600536812001559
_journal_volume 68
_journal_year 2012
_chemical_formula_iupac '[Pd (C6 H5 N2 O) (C6 H6 N2 O)] Cl'
_chemical_formula_moiety 'C12 H11 N4 O2 Pd +, Cl -'
_chemical_formula_sum 'C12 H11 Cl N4 O2 Pd'
_chemical_formula_weight 385.10
_chemical_name_systematic
;
(pyridine-2-carboxaldehyde
oximato-\k^2^<i>N</i>,<i>N</i>')(pyridine-2-carboxaldehyde
oxime-\k^2^<i>N</i>,<i>N</i>')palladium(II) chloride
;
_space_group_IT_number 12
_symmetry_cell_setting monoclinic
_symmetry_space_group_name_Hall '-C 2y'
_symmetry_space_group_name_H-M 'C 1 2/m 1'
_atom_sites_solution_hydrogens geom
_atom_sites_solution_primary direct
_atom_sites_solution_secondary difmap
_cell_angle_alpha 90.00
_cell_angle_beta 114.447(2)
_cell_angle_gamma 90.00
_cell_formula_units_Z 4
_cell_length_a 14.0865(16)
_cell_length_b 12.1439(14)
_cell_length_c 8.2723(9)
_cell_measurement_reflns_used 2872
_cell_measurement_temperature 200(2)
_cell_measurement_theta_max 26.01
_cell_measurement_theta_min 2.31
_cell_volume 1288.2(3)
_computing_cell_refinement 'SAINT (Bruker, 2000)'
_computing_data_collection 'SMART (Bruker, 2000)'
_computing_data_reduction 'SAINT (Bruker, 2000)'
_computing_molecular_graphics 'ORTEP-3 (Farrugia, 1997) and PLATON (Spek, 2009)'
_computing_publication_material 'SHELXL97 (Sheldrick, 2008)'
_computing_structure_refinement 'SHELXL97 (Sheldrick, 2008)'
_computing_structure_solution 'SHELXS97 (Sheldrick, 2008)'
_diffrn_ambient_temperature 200(2)
_diffrn_measured_fraction_theta_full 0.982
_diffrn_measured_fraction_theta_max 0.982
_diffrn_measurement_device_type 'Bruker SMART 1000 CCD'
_diffrn_measurement_method '\f and \w scans'
_diffrn_radiation_monochromator graphite
_diffrn_radiation_source 'fine-focus sealed tube'
_diffrn_radiation_type MoK\a
_diffrn_radiation_wavelength 0.71073
_diffrn_reflns_av_R_equivalents 0.0254
_diffrn_reflns_av_sigmaI/netI 0.0301
_diffrn_reflns_limit_h_max 17
_diffrn_reflns_limit_h_min -17
_diffrn_reflns_limit_k_max 14
_diffrn_reflns_limit_k_min -12
_diffrn_reflns_limit_l_max 10
_diffrn_reflns_limit_l_min -10
_diffrn_reflns_number 3935
_diffrn_reflns_theta_full 26.04
_diffrn_reflns_theta_max 26.04
_diffrn_reflns_theta_min 2.31
_diffrn_standards_decay_% 0
_diffrn_standards_interval_count 0
_diffrn_standards_interval_time 0
_diffrn_standards_number 0
_exptl_absorpt_coefficient_mu 1.654
_exptl_absorpt_correction_T_max 1.000000
_exptl_absorpt_correction_T_min 0.893702
_exptl_absorpt_correction_type multi-scan
_exptl_absorpt_process_details '(SADABS; Bruker, 2000)'
_exptl_crystal_colour orange
_exptl_crystal_density_diffrn 1.986
_exptl_crystal_density_method 'not measured'
_exptl_crystal_description prism
_exptl_crystal_F_000 760
_exptl_crystal_size_max 0.22
_exptl_crystal_size_mid 0.15
_exptl_crystal_size_min 0.10
_refine_diff_density_max 0.747
_refine_diff_density_min -0.526
_refine_ls_extinction_method none
_refine_ls_goodness_of_fit_ref 1.088
_refine_ls_hydrogen_treatment mixed
_refine_ls_matrix_type full
_refine_ls_number_parameters 97
_refine_ls_number_reflns 1312
_refine_ls_number_restraints 0
_refine_ls_restrained_S_all 1.088
_refine_ls_R_factor_all 0.0346
_refine_ls_R_factor_gt 0.0300
_refine_ls_shift/su_max 0.000
_refine_ls_shift/su_mean 0.000
_refine_ls_structure_factor_coef Fsqd
_refine_ls_weighting_details 'calc w=1/[\s^2^(Fo^2^)+(0.0350P)^2^+2.4037P] where P=(Fo^2^+2Fc^2^)/3'
_refine_ls_weighting_scheme calc
_refine_ls_wR_factor_gt 0.0721
_refine_ls_wR_factor_ref 0.0747
_reflns_number_gt 1188
_reflns_number_total 1312
_reflns_threshold_expression I>2sigma(I)
_cod_data_source_file tk5047.cif
_cod_data_source_block I
_cod_original_sg_symbol_H-M 'C 2/m'
_cod_database_code 2233647
_cod_database_fobs_code 2233647

loop_
_symmetry_equiv_pos_as_xyz
'x, y, z'
'-x, y, -z'
'x+1/2, y+1/2, z'
'-x+1/2, y+1/2, -z'
'-x, -y, -z'
'x, -y, z'
'-x+1/2, -y+1/2, -z'
'x+1/2, -y+1/2, z'

loop_
_atom_site_type_symbol
_atom_site_label
_atom_site_fract_x
_atom_site_fract_y
_atom_site_fract_z
_atom_site_U_iso_or_equiv
_atom_site_adp_type
_atom_site_calc_flag
_atom_site_refinement_flags
_atom_site_occupancy
_atom_site_symmetry_multiplicity
Pd Pd1 0.09319(3) 0.5000 0.41451(4) 0.02259(15) Uani d S 1 2
O O1 0.2571(2) 0.4005(3) 0.7251(4) 0.0546(9) Uani d . 1 1
H H1o 0.261(5) 0.5000 0.725(10) 0.08(2) Uiso d S 1 2
N N1 0.0142(2) 0.3633(2) 0.2741(4) 0.0295(7) Uani d . 1 1
N N2 0.1746(2) 0.3793(3) 0.5732(4) 0.0342(7) Uani d . 1 1
C C1 -0.0700(3) 0.3564(4) 0.1201(5) 0.0444(11) Uani d . 1 1
H H1 -0.1006 0.4219 0.0576 0.053 Uiso calc R 1 1
C C2 -0.1134(4) 0.2558(6) 0.0502(8) 0.075(2) Uani d . 1 1
H H2 -0.1730 0.2539 -0.0599 0.090 Uiso calc R 1 1
C C3 -0.0738(6) 0.1612(5) 0.1328(11) 0.092(3) Uani d . 1 1
H H3 -0.1051 0.0926 0.0848 0.110 Uiso calc R 1 1
C C4 0.0139(5) 0.1668(4) 0.2904(9) 0.0721(18) Uani d . 1 1
H H4 0.0452 0.1013 0.3524 0.086 Uiso calc R 1 1
C C5 0.0562(3) 0.2684(3) 0.3576(6) 0.0413(10) Uani d . 1 1
C C6 0.1470(3) 0.2806(4) 0.5255(6) 0.0457(11) Uani d . 1 1
H H6 0.1831 0.2191 0.5946 0.055 Uiso calc R 1 1
Cl Cl1 0.23809(11) 0.0000 0.72959(19) 0.0424(3) Uani d S 1 2

loop_
_atom_site_aniso_label
_atom_site_aniso_U_11
_atom_site_aniso_U_22
_atom_site_aniso_U_33
_atom_site_aniso_U_12
_atom_site_aniso_U_13
_atom_site_aniso_U_23
Pd1 0.0211(2) 0.0221(2) 0.0211(2) 0.000 0.00530(15) 0.000
O1 0.0321(15) 0.080(2) 0.0384(16) 0.0115(16) 0.0015(13) 0.0273(17)
N1 0.0320(15) 0.0266(17) 0.0349(17) -0.0057(13) 0.0187(14) -0.0088(13)
N2 0.0270(15) 0.044(2) 0.0316(17) 0.0108(14) 0.0122(13) 0.0164(15)
C1 0.036(2) 0.058(3) 0.042(2) -0.018(2) 0.0183(19) -0.023(2)
C2 0.066(3) 0.100(5) 0.078(4) -0.058(4) 0.048(3) -0.066(4)
C3 0.120(6) 0.059(4) 0.141(6) -0.064(4) 0.098(5) -0.069(4)
C4 0.109(4) 0.025(2) 0.127(5) -0.012(3) 0.093(4) -0.015(3)
C5 0.051(2) 0.027(2) 0.066(3) -0.0016(18) 0.044(2) -0.002(2)
C6 0.048(2) 0.037(2) 0.068(3) 0.020(2) 0.040(2) 0.027(2)
Cl1 0.0381(7) 0.0499(9) 0.0418(8) 0.000 0.0190(6) 0.000

loop_
_atom_type_symbol
_atom_type_description
_atom_type_scat_dispersion_real
_atom_type_scat_dispersion_imag
_atom_type_scat_source
C C 0.0033 0.0016 'International Tables Vol C Tables 4.2.6.8 and 6.1.1.4'
H H 0.0000 0.0000 'International Tables Vol C Tables 4.2.6.8 and 6.1.1.4'
Cl Cl 0.1484 0.1585 'International Tables Vol C Tables 4.2.6.8 and 6.1.1.4'
N N 0.0061 0.0033 'International Tables Vol C Tables 4.2.6.8 and 6.1.1.4'
O O 0.0106 0.0060 'International Tables Vol C Tables 4.2.6.8 and 6.1.1.4'
Pd Pd -0.9988 1.0072 'International Tables Vol C Tables 4.2.6.8 and 6.1.1.4'

loop_
_geom_angle_atom_site_label_1
_geom_angle_atom_site_label_2
_geom_angle_atom_site_label_3
_geom_angle_site_symmetry_1
_geom_angle_site_symmetry_3
_geom_angle
_geom_angle_publ_flag
N2 Pd1 N2 6_565 . 95.2(2) ?
N2 Pd1 N1 6_565 . 173.62(12) ?
N2 Pd1 N1 . . 78.91(14) y
N2 Pd1 N1 6_565 6_565 78.91(14) ?
N2 Pd1 N1 . 6_565 173.62(13) ?
N1 Pd1 N1 . 6_565 106.87(17) ?
N2 O1 H1o . . 103(3) ?
C1 N1 C5 . . 117.6(4) ?
C1 N1 Pd1 . . 130.1(3) ?
C5 N1 Pd1 . . 112.3(3) ?
C6 N2 O1 . . 120.6(3) ?
C6 N2 Pd1 . . 118.2(3) ?
O1 N2 Pd1 . . 121.3(3) ?
N1 C1 C2 . . 121.3(5) ?
N1 C1 H1 . . 119.4 ?
C2 C1 H1 . . 119.4 ?
C3 C2 C1 . . 121.9(6) ?
C3 C2 H2 . . 119.1 ?
C1 C2 H2 . . 119.1 ?
C2 C3 C4 . . 117.6(5) ?
C2 C3 H3 . . 121.2 ?
C4 C3 H3 . . 121.2 ?
C3 C4 C5 . . 119.5(5) ?
C3 C4 H4 . . 120.2 ?
C5 C4 H4 . . 120.2 ?
N1 C5 C4 . . 122.2(5) ?
N1 C5 C6 . . 115.3(3) ?
C4 C5 C6 . . 122.5(5) ?
N2 C6 C5 . . 115.3(4) ?
N2 C6 H6 . . 122.3 ?
C5 C6 H6 . . 122.3 ?

loop_
_geom_bond_atom_site_label_1
_geom_bond_atom_site_label_2
_geom_bond_site_symmetry_2
_geom_bond_distance
_geom_bond_publ_flag
Pd1 N1 . 2.068(3) y
Pd1 N1 6_565 2.068(3) ?
Pd1 N2 6_565 1.985(3) ?
Pd1 N2 . 1.985(3) y
O1 N2 . 1.337(4) ?
O1 H1o . 1.210(5) ?
N1 C1 . 1.336(5) ?
N1 C5 . 1.347(5) ?
N2 C6 . 1.271(5) ?
C1 C2 . 1.381(7) ?
C1 H1 . 0.9500 ?
C2 C3 . 1.335(10) ?
C2 H2 . 0.9500 ?
C3 C4 . 1.377(9) ?
C3 H3 . 0.9500 ?
C4 C5 . 1.383(6) ?
C4 H4 . 0.9500 ?
C5 C6 . 1.455(6) ?
C6 H6 . 0.9500 ?

loop_
_geom_hbond_atom_site_label_D
_geom_hbond_atom_site_label_H
_geom_hbond_atom_site_label_A
_geom_hbond_site_symmetry_A
_geom_hbond_distance_DH
_geom_hbond_distance_HA
_geom_hbond_distance_DA
_geom_hbond_angle_DHA
O1 H1o O1 6_565 1.210(5) 1.210(5) 2.418(7) 175(7)
C2 H2 O1 8_454 0.95 2.49 3.178(5) 129

loop_
_geom_torsion_atom_site_label_1
_geom_torsion_atom_site_label_2
_geom_torsion_atom_site_label_3
_geom_torsion_atom_site_label_4
_geom_torsion_site_symmetry_1
_geom_torsion
N2 Pd1 N1 C1 . 178.8(3)
N1 Pd1 N1 C1 6_565 1.6(4)
N2 Pd1 N1 C5 . 0.0(2)
N1 Pd1 N1 C5 6_565 -177.22(17)
N2 Pd1 N2 C6 6_565 178.0(2)
N1 Pd1 N2 C6 . 0.4(3)
N2 Pd1 N2 O1 6_565 -2.8(3)
N1 Pd1 N2 O1 . 179.6(3)
C5 N1 C1 C2 . 0.9(5)
Pd1 N1 C1 C2 . -177.9(3)
N1 C1 C2 C3 . 0.3(7)
C1 C2 C3 C4 . -1.3(8)
C2 C3 C4 C5 . 1.1(8)
C1 N1 C5 C4 . -1.1(5)
Pd1 N1 C5 C4 . 177.9(3)
C1 N1 C5 C6 . -179.4(3)
Pd1 N1 C5 C6 . -0.4(4)
C3 C4 C5 N1 . 0.1(7)
C3 C4 C5 C6 . 178.3(4)
O1 N2 C6 C5 . -180.0(3)
Pd1 N2 C6 C5 . -0.7(5)
N1 C5 C6 N2 . 0.7(5)
C4 C5 C6 N2 . -177.6(4)
